data_4082810
loop_
_publ_author_name
'Liu, Yang'
'Shi, Min'
'Deng, Liang'

_publ_section_title
;
 Iron(II) Dihydrocarbyls Supported by a Biphenyl-Linked
 Bis(benzimidazol-2-ylidene) Ligand: Syntheses and Characterization
;
_journal_issue 20
_journal_name_full Organometallics
_journal_page_first 5660
_journal_paper_doi 10.1021/om5000612
_journal_volume 33
_journal_year 2014
_chemical_formula_sum 'C42 H36 Fe N4'
_chemical_formula_weight 652.60
_chemical_name_systematic
; 
 ? 
;
_space_group_crystal_system triclinic
_space_group_IT_number 2
_space_group_name_Hall '-P 1'
_space_group_name_H-M_alt 'P -1'
_symmetry_space_group_name_Hall '-P 1'
_symmetry_space_group_name_H-M 'P -1'
_atom_sites_solution_hydrogens geom
_audit_creation_method SHELXL-2013
_cell_angle_alpha 69.784(6)
_cell_angle_beta 86.117(6)
_cell_angle_gamma 68.508(7)
_cell_formula_units_Z 2
_cell_length_a 10.097(4)
_cell_length_b 12.190(5)
_cell_length_c 16.809(7)
_cell_measurement_reflns_used 1990
_cell_measurement_temperature 140(2)
_cell_measurement_theta_max 23.20
_cell_measurement_theta_min 2.31
_cell_volume 1802.3(13)
_computing_cell_refinement 'Bruker SAINT'
_computing_data_collection 'Bruker APEX2'
_computing_data_reduction 'Bruker SAINT'
_computing_molecular_graphics 'Bruker SHELXTL'
_computing_publication_material 'Bruker SHELXTL'
_computing_structure_refinement 'SHELXL-2013 (Sheldrick, 2013)'
_computing_structure_solution 'SHELXS-97 (Sheldrick, 2008)'
_diffrn_ambient_temperature 140(2)
_diffrn_measured_fraction_theta_full 0.988
_diffrn_measured_fraction_theta_max 0.963
_diffrn_measurement_device_type 'Bruker APEX-II CCD'
_diffrn_measurement_method '\f and \w scans'
_diffrn_radiation_type MoK\a
_diffrn_radiation_wavelength 0.71073
_diffrn_reflns_av_R_equivalents 0.0712
_diffrn_reflns_av_unetI/netI 0.1786
_diffrn_reflns_Laue_measured_fraction_full 0.988
_diffrn_reflns_Laue_measured_fraction_max 0.963
_diffrn_reflns_limit_h_max 14
_diffrn_reflns_limit_h_min -12
_diffrn_reflns_limit_k_max 17
_diffrn_reflns_limit_k_min -14
_diffrn_reflns_limit_l_max 23
_diffrn_reflns_limit_l_min -23
_diffrn_reflns_number 17348
_diffrn_reflns_point_group_measured_fraction_full 0.988
_diffrn_reflns_point_group_measured_fraction_max 0.963
_diffrn_reflns_theta_full 25.242
_diffrn_reflns_theta_max 30.607
_diffrn_reflns_theta_min 1.294
_exptl_absorpt_coefficient_mu 0.452
_exptl_absorpt_correction_T_max 0.7461
_exptl_absorpt_correction_T_min 0.4939
_exptl_absorpt_correction_type multi-scan
_exptl_absorpt_process_details sadabs
_exptl_crystal_colour red
_exptl_crystal_density_diffrn 1.202
_exptl_crystal_description block
_exptl_crystal_F_000 684
_exptl_crystal_size_max 0.200
_exptl_crystal_size_mid 0.100
_exptl_crystal_size_min 0.050
_platon_squeeze_details
;
;
_refine_diff_density_max 0.653
_refine_diff_density_min -0.522
_refine_diff_density_rms 0.096
_refine_ls_extinction_method none
_refine_ls_goodness_of_fit_ref 0.971
_refine_ls_hydrogen_treatment constr
_refine_ls_matrix_type full
_refine_ls_number_parameters 426
_refine_ls_number_reflns 10702
_refine_ls_number_restraints 0
_refine_ls_restrained_S_all 0.971
_refine_ls_R_factor_all 0.1913
_refine_ls_R_factor_gt 0.0798
_refine_ls_shift/su_max 0.018
_refine_ls_shift/su_mean 0.002
_refine_ls_structure_factor_coef Fsqd
_refine_ls_weighting_details 'w=1/[\s^2^(Fo^2^)+(0.0893P)^2^] where P=(Fo^2^+2Fc^2^)/3'
_refine_ls_weighting_scheme calc
_refine_ls_wR_factor_gt 0.1902
_refine_ls_wR_factor_ref 0.2263
_reflns_Friedel_coverage 0.000
_reflns_number_gt 4296
_reflns_number_total 10702
_reflns_threshold_expression 'I > 2\s(I)'
_cod_data_source_file om5000612_si_002.cif
_cod_data_source_block 5
_cod_original_cell_volume 1802.4(12)
_cod_database_code 4082810
_shelx_space_group_comment
; 
The symmetry employed for this shelxl refinement is uniquely defined 
by the following loop, which should always be used as a source of 
symmetry information in preference to the above space-group names. 
They are only intended as comments. 
;
_shelx_estimated_absorpt_t_min 0.915
_shelx_estimated_absorpt_t_max 0.978
_shelxl_version_number 2013-4

loop_
_space_group_symop_operation_xyz
'x, y, z'
'-x, -y, -z'

loop_
_atom_site_label
_atom_site_type_symbol
_atom_site_fract_x
_atom_site_fract_y
_atom_site_fract_z
_atom_site_U_iso_or_equiv
_atom_site_adp_type
_atom_site_occupancy
_atom_site_site_symmetry_order
_atom_site_calc_flag
_atom_site_refinement_flags_posn
_atom_site_refinement_flags_adp
Fe1 Fe 0.79345(6) 0.74758(6) 0.68428(4) 0.0343(2) Uani 1 1 d . .
N1 N 0.8576(3) 0.5476(3) 0.5967(2) 0.0345(8) Uani 1 1 d . .
N2 N 0.9827(3) 0.4648(3) 0.71539(19) 0.0301(7) Uani 1 1 d . .
N3 N 1.0622(3) 0.7674(3) 0.7496(2) 0.0297(7) Uani 1 1 d . .
N4 N 0.8785(3) 0.8423(3) 0.8144(2) 0.0341(8) Uani 1 1 d . .
C1 C 0.8895(4) 0.5794(4) 0.6627(2) 0.0318(9) Uani 1 1 d . .
C2 C 0.9227(4) 0.7777(4) 0.7602(2) 0.0303(9) Uani 1 1 d . .
C3 C 0.5938(4) 0.7387(5) 0.7246(3) 0.0525(13) Uani 1 1 d . .
H3A H 0.5473 0.8031 0.7512 0.063 Uiso 1 1 calc R U
H3B H 0.5319 0.7582 0.6745 0.063 Uiso 1 1 calc R U
C4 C 0.7651(5) 0.9089(4) 0.5750(3) 0.0465(11) Uani 1 1 d . .
H4A H 0.8579 0.9081 0.5515 0.056 Uiso 1 1 calc R U
H4B H 0.7022 0.9129 0.5305 0.056 Uiso 1 1 calc R U
C5 C 0.7503(4) 0.6351(4) 0.5271(3) 0.0428(11) Uani 1 1 d . .
H5A H 0.7829 0.6205 0.4741 0.064 Uiso 1 1 calc R U
H5B H 0.7362 0.7216 0.5211 0.064 Uiso 1 1 calc R U
H5C H 0.6600 0.6219 0.5395 0.064 Uiso 1 1 calc R U
C6 C 0.9287(4) 0.4251(4) 0.6063(2) 0.0310(9) Uani 1 1 d . .
C7 C 0.9312(5) 0.3535(5) 0.5551(3) 0.0406(11) Uani 1 1 d . .
H7 H 0.8748 0.3901 0.5029 0.049 Uiso 1 1 calc R U
C8 C 1.0180(5) 0.2297(5) 0.5837(3) 0.0485(12) Uani 1 1 d . .
H8 H 1.0244 0.1799 0.5498 0.058 Uiso 1 1 calc R U
C9 C 1.0980(5) 0.1742(5) 0.6620(3) 0.0470(11) Uani 1 1 d . .
H9 H 1.1574 0.0878 0.6798 0.056 Uiso 1 1 calc R U
C10 C 1.0923(4) 0.2425(4) 0.7139(3) 0.0372(10) Uani 1 1 d . .
H10 H 1.1436 0.2042 0.7678 0.045 Uiso 1 1 calc R U
C11 C 1.0086(4) 0.3690(4) 0.6837(2) 0.0297(9) Uani 1 1 d . .
C12 C 1.0420(4) 0.4469(4) 0.7973(2) 0.0289(9) Uani 1 1 d . .
C13 C 0.9956(4) 0.3794(4) 0.8703(3) 0.0366(10) Uani 1 1 d . .
H13 H 0.9286 0.3430 0.8667 0.044 Uiso 1 1 calc R U
C14 C 1.0477(5) 0.3655(4) 0.9481(3) 0.0446(11) Uani 1 1 d . .
H14 H 1.0174 0.3183 0.9987 0.053 Uiso 1 1 calc R U
C15 C 1.1435(5) 0.4196(5) 0.9532(3) 0.0436(11) Uani 1 1 d . .
H15 H 1.1770 0.4119 1.0070 0.052 Uiso 1 1 calc R U
C16 C 1.1906(4) 0.4851(4) 0.8798(3) 0.0357(10) Uani 1 1 d . .
H16 H 1.2586 0.5202 0.8841 0.043 Uiso 1 1 calc R U
C17 C 1.1412(4) 0.5013(4) 0.7996(2) 0.0264(8) Uani 1 1 d . .
C18 C 1.1904(4) 0.5715(4) 0.7210(2) 0.0296(9) Uani 1 1 d . .
C19 C 1.2813(4) 0.5119(4) 0.6710(2) 0.0342(9) Uani 1 1 d . .
H19 H 1.3059 0.4241 0.6847 0.041 Uiso 1 1 calc R U
C20 C 1.3376(4) 0.5764(5) 0.6014(3) 0.0389(10) Uani 1 1 d . .
H20 H 1.4007 0.5327 0.5685 0.047 Uiso 1 1 calc R U
C21 C 1.3024(4) 0.7043(4) 0.5796(3) 0.0389(10) Uani 1 1 d . .
H21 H 1.3411 0.7488 0.5319 0.047 Uiso 1 1 calc R U
C22 C 1.2089(4) 0.7679(4) 0.6285(3) 0.0353(10) Uani 1 1 d . .
H22 H 1.1825 0.8561 0.6136 0.042 Uiso 1 1 calc R U
C23 C 1.1554(4) 0.7015(4) 0.6987(2) 0.0286(9) Uani 1 1 d . .
C24 C 1.1054(4) 0.8240(4) 0.7961(3) 0.0332(9) Uani 1 1 d . .
C25 C 1.2363(5) 0.8296(4) 0.8095(3) 0.0417(11) Uani 1 1 d . .
H25 H 1.3188 0.7909 0.7840 0.050 Uiso 1 1 calc R U
C26 C 1.2408(5) 0.8939(5) 0.8611(3) 0.0518(13) Uani 1 1 d . .
H26 H 1.3281 0.9017 0.8707 0.062 Uiso 1 1 calc R U
C27 C 1.1206(6) 0.9484(5) 0.9002(3) 0.0549(14) Uani 1 1 d . .
H27 H 1.1280 0.9925 0.9355 0.066 Uiso 1 1 calc R U
C28 C 0.9937(5) 0.9399(5) 0.8890(3) 0.0472(12) Uani 1 1 d . .
H28 H 0.9128 0.9765 0.9164 0.057 Uiso 1 1 calc R U
C29 C 0.9850(4) 0.8755(4) 0.8358(3) 0.0362(10) Uani 1 1 d . .
C30 C 0.7355(4) 0.8853(5) 0.8413(3) 0.0483(12) Uani 1 1 d . .
H30A H 0.6804 0.8423 0.8270 0.072 Uiso 1 1 calc R U
H30B H 0.6896 0.9761 0.8123 0.072 Uiso 1 1 calc R U
H30C H 0.7393 0.8666 0.9029 0.072 Uiso 1 1 calc R U
C31 C 0.6072(4) 0.6148(5) 0.7855(3) 0.0458(12) Uani 1 1 d . .
C32 C 0.6140(5) 0.5868(6) 0.8752(3) 0.0535(13) Uani 1 1 d . .
H32 H 0.6048 0.6519 0.8965 0.064 Uiso 1 1 calc R U
C33 C 0.6335(5) 0.4679(6) 0.9321(3) 0.0562(14) Uani 1 1 d . .
H33 H 0.6388 0.4532 0.9913 0.067 Uiso 1 1 calc R U
C34 C 0.6452(6) 0.3713(6) 0.9055(3) 0.0653(16) Uani 1 1 d . .
H34 H 0.6574 0.2903 0.9451 0.078 Uiso 1 1 calc R U
C35 C 0.6388(6) 0.3954(6) 0.8175(3) 0.0607(15) Uani 1 1 d . .
H35 H 0.6476 0.3297 0.7971 0.073 Uiso 1 1 calc R U
C36 C 0.6195(5) 0.5147(5) 0.7604(3) 0.0541(14) Uani 1 1 d . .
H36 H 0.6145 0.5284 0.7014 0.065 Uiso 1 1 calc R U
C37 C 0.6988(4) 1.0160(4) 0.6047(3) 0.0382(10) Uani 1 1 d . .
C38 C 0.5505(5) 1.0692(5) 0.6112(3) 0.0483(12) Uani 1 1 d . .
H38 H 0.4885 1.0386 0.5928 0.058 Uiso 1 1 calc R U
C39 C 0.4937(5) 1.1660(5) 0.6443(3) 0.0515(13) Uani 1 1 d . .
H39 H 0.3935 1.1994 0.6485 0.062 Uiso 1 1 calc R U
C40 C 0.5776(5) 1.2139(5) 0.6707(3) 0.0480(12) Uani 1 1 d . .
H40 H 0.5374 1.2801 0.6929 0.058 Uiso 1 1 calc R U
C41 C 0.7245(5) 1.1628(4) 0.6643(3) 0.0458(11) Uani 1 1 d . .
H41 H 0.7852 1.1960 0.6810 0.055 Uiso 1 1 calc R U
C42 C 0.7824(4) 1.0653(4) 0.6341(3) 0.0379(10) Uani 1 1 d . .
H42 H 0.8831 1.0299 0.6332 0.045 Uiso 1 1 calc R U

loop_
_atom_site_aniso_label
_atom_site_aniso_U_11
_atom_site_aniso_U_22
_atom_site_aniso_U_33
_atom_site_aniso_U_23
_atom_site_aniso_U_13
_atom_site_aniso_U_12
Fe1 0.0266(3) 0.0406(4) 0.0332(3) -0.0109(3) -0.0022(2) -0.0107(3)
N1 0.0332(18) 0.050(2) 0.0247(17) -0.0101(17) -0.0026(14) -0.0218(17)
N2 0.0306(17) 0.038(2) 0.0186(16) -0.0075(15) -0.0022(13) -0.0109(15)
N3 0.0236(15) 0.0282(19) 0.0378(19) -0.0153(16) -0.0024(13) -0.0056(13)
N4 0.0294(17) 0.039(2) 0.0305(18) -0.0087(16) -0.0008(14) -0.0110(15)
C1 0.0287(19) 0.041(3) 0.0212(19) -0.0020(18) -0.0045(15) -0.0144(18)
C2 0.0271(19) 0.030(2) 0.028(2) -0.0045(18) -0.0007(15) -0.0085(16)
C3 0.028(2) 0.074(4) 0.049(3) -0.019(3) -0.001(2) -0.013(2)
C4 0.056(3) 0.039(3) 0.037(3) -0.009(2) -0.008(2) -0.011(2)
C5 0.041(2) 0.052(3) 0.037(2) -0.007(2) -0.0118(19) -0.025(2)
C6 0.033(2) 0.040(3) 0.024(2) -0.0126(19) 0.0048(16) -0.0171(18)
C7 0.050(3) 0.054(3) 0.036(2) -0.019(2) 0.005(2) -0.036(2)
C8 0.054(3) 0.062(4) 0.049(3) -0.031(3) 0.011(2) -0.033(3)
C9 0.054(3) 0.039(3) 0.050(3) -0.015(2) 0.011(2) -0.021(2)
C10 0.043(2) 0.031(2) 0.035(2) -0.007(2) 0.0001(18) -0.0138(19)
C11 0.032(2) 0.036(2) 0.027(2) -0.0103(18) 0.0063(16) -0.0193(18)
C12 0.0281(19) 0.030(2) 0.025(2) -0.0078(17) -0.0071(15) -0.0057(16)
C13 0.042(2) 0.041(3) 0.031(2) -0.010(2) -0.0008(18) -0.021(2)
C14 0.055(3) 0.046(3) 0.021(2) 0.003(2) 0.0055(19) -0.020(2)
C15 0.044(2) 0.060(3) 0.025(2) -0.008(2) -0.0072(18) -0.021(2)
C16 0.031(2) 0.041(3) 0.031(2) -0.011(2) -0.0084(17) -0.0077(18)
C17 0.0239(17) 0.026(2) 0.0249(19) -0.0074(17) -0.0027(14) -0.0049(15)
C18 0.0221(18) 0.038(2) 0.025(2) -0.0126(18) 0.0008(15) -0.0052(16)
C19 0.034(2) 0.032(2) 0.030(2) -0.0135(19) -0.0039(17) -0.0011(17)
C20 0.028(2) 0.057(3) 0.039(2) -0.025(2) 0.0057(18) -0.016(2)
C21 0.038(2) 0.050(3) 0.025(2) -0.005(2) 0.0022(17) -0.020(2)
C22 0.034(2) 0.033(2) 0.037(2) -0.007(2) 0.0017(18) -0.0164(18)
C23 0.0199(17) 0.031(2) 0.034(2) -0.0135(18) -0.0051(15) -0.0049(16)
C24 0.034(2) 0.032(2) 0.028(2) -0.0058(18) 0.0025(17) -0.0099(18)
C25 0.036(2) 0.042(3) 0.047(3) -0.013(2) -0.0073(19) -0.015(2)
C26 0.052(3) 0.063(4) 0.048(3) -0.021(3) 0.000(2) -0.027(3)
C27 0.076(4) 0.057(3) 0.044(3) -0.022(3) -0.007(3) -0.032(3)
C28 0.057(3) 0.055(3) 0.036(3) -0.023(2) 0.009(2) -0.021(2)
C29 0.043(2) 0.034(2) 0.030(2) -0.0089(19) -0.0031(18) -0.0142(19)
C30 0.034(2) 0.061(3) 0.037(3) -0.015(2) 0.0077(19) -0.006(2)
C31 0.025(2) 0.078(4) 0.040(3) -0.023(3) -0.0030(18) -0.022(2)
C32 0.036(2) 0.085(4) 0.042(3) -0.025(3) 0.003(2) -0.022(3)
C33 0.053(3) 0.089(4) 0.030(3) -0.013(3) 0.005(2) -0.037(3)
C34 0.062(3) 0.087(5) 0.054(3) -0.005(3) -0.002(3) -0.052(3)
C35 0.073(4) 0.078(4) 0.054(3) -0.024(3) 0.006(3) -0.053(3)
C36 0.055(3) 0.089(4) 0.041(3) -0.024(3) 0.007(2) -0.051(3)
C37 0.038(2) 0.034(3) 0.036(2) -0.005(2) -0.0043(18) -0.0114(19)
C38 0.041(2) 0.040(3) 0.046(3) 0.004(2) -0.020(2) -0.008(2)
C39 0.029(2) 0.053(3) 0.049(3) -0.005(3) -0.003(2) 0.000(2)
C40 0.046(3) 0.034(3) 0.045(3) -0.008(2) 0.001(2) 0.000(2)
C41 0.047(3) 0.042(3) 0.043(3) -0.013(2) 0.003(2) -0.012(2)
C42 0.029(2) 0.039(3) 0.041(2) -0.009(2) 0.0030(18) -0.0125(19)

loop_
_atom_type_symbol
_atom_type_description
_atom_type_scat_dispersion_real
_atom_type_scat_dispersion_imag
_atom_type_scat_source
C C 0.0033 0.0016 'International Tables Vol C Tables 4.2.6.8 and 6.1.1.4'
H H 0.0000 0.0000 'International Tables Vol C Tables 4.2.6.8 and 6.1.1.4'
N N 0.0061 0.0033 'International Tables Vol C Tables 4.2.6.8 and 6.1.1.4'
Fe Fe 0.3463 0.8444 'International Tables Vol C Tables 4.2.6.8 and 6.1.1.4'

loop_
_geom_angle_atom_site_label_1
_geom_angle_atom_site_label_2
_geom_angle_atom_site_label_3
_geom_angle
C1 Fe1 C2 113.11(15)
C1 Fe1 C3 101.57(19)
C2 Fe1 C3 120.01(18)
C1 Fe1 C4 114.04(17)
C2 Fe1 C4 98.39(17)
C3 Fe1 C4 110.33(19)
C6 N1 C1 113.1(3)
C6 N1 C5 123.4(3)
C1 N1 C5 123.3(4)
C11 N2 C1 113.2(3)
C11 N2 C12 123.7(3)
C1 N2 C12 123.1(3)
C2 N3 C24 112.2(3)
C2 N3 C23 124.3(3)
C24 N3 C23 123.5(3)
C2 N4 C29 111.6(3)
C2 N4 C30 126.1(3)
C29 N4 C30 121.9(4)
N2 C1 N1 101.6(3)
N2 C1 Fe1 129.8(3)
N1 C1 Fe1 127.8(3)
N4 C2 N3 104.3(3)
N4 C2 Fe1 126.7(3)
N3 C2 Fe1 126.9(3)
C31 C3 Fe1 112.2(3)
C31 C3 H3A 109.2
Fe1 C3 H3A 109.2
C31 C3 H3B 109.2
Fe1 C3 H3B 109.2
H3A C3 H3B 107.9
C37 C4 Fe1 105.0(3)
C37 C4 H4A 110.7
Fe1 C4 H4A 110.7
C37 C4 H4B 110.7
Fe1 C4 H4B 110.7
H4A C4 H4B 108.8
N1 C5 H5A 109.5
N1 C5 H5B 109.5
H5A C5 H5B 109.5
N1 C5 H5C 109.5
H5A C5 H5C 109.5
H5B C5 H5C 109.5
N1 C6 C11 107.0(3)
N1 C6 C7 132.4(4)
C11 C6 C7 120.6(4)
C8 C7 C6 117.2(4)
C8 C7 H7 121.4
C6 C7 H7 121.4
C7 C8 C9 121.6(4)
C7 C8 H8 119.2
C9 C8 H8 119.2
C10 C9 C8 121.5(5)
C10 C9 H9 119.2
C8 C9 H9 119.2
C9 C10 C11 117.1(4)
C9 C10 H10 121.5
C11 C10 H10 121.5
N2 C11 C10 133.0(4)
N2 C11 C6 105.1(3)
C10 C11 C6 121.9(4)
C13 C12 C17 122.3(3)
C13 C12 N2 118.8(3)
C17 C12 N2 118.9(3)
C14 C13 C12 119.2(4)
C14 C13 H13 120.4
C12 C13 H13 120.4
C15 C14 C13 120.3(4)
C15 C14 H14 119.8
C13 C14 H14 119.8
C14 C15 C16 119.9(4)
C14 C15 H15 120.1
C16 C15 H15 120.1
C15 C16 C17 121.8(4)
C15 C16 H16 119.1
C17 C16 H16 119.1
C16 C17 C12 116.5(4)
C16 C17 C18 122.2(4)
C12 C17 C18 121.4(3)
C19 C18 C23 117.7(4)
C19 C18 C17 121.9(4)
C23 C18 C17 120.2(3)
C18 C19 C20 121.8(4)
C18 C19 H19 119.1
C20 C19 H19 119.1
C21 C20 C19 120.2(4)
C21 C20 H20 119.9
C19 C20 H20 119.9
C20 C21 C22 119.4(4)
C20 C21 H21 120.3
C22 C21 H21 120.3
C23 C22 C21 119.6(4)
C23 C22 H22 120.2
C21 C22 H22 120.2
C22 C23 C18 121.2(4)
C22 C23 N3 119.1(4)
C18 C23 N3 119.7(3)
C25 C24 N3 132.4(4)
C25 C24 C29 122.4(4)
N3 C24 C29 105.1(3)
C26 C25 C24 116.6(4)
C26 C25 H25 121.7
C24 C25 H25 121.7
C25 C26 C27 121.8(4)
C25 C26 H26 119.1
C27 C26 H26 119.1
C28 C27 C26 121.6(4)
C28 C27 H27 119.2
C26 C27 H27 119.2
C27 C28 C29 118.1(4)
C27 C28 H28 120.9
C29 C28 H28 120.9
N4 C29 C24 106.7(3)
N4 C29 C28 133.8(4)
C24 C29 C28 119.4(4)
N4 C30 H30A 109.5
N4 C30 H30B 109.5
H30A C30 H30B 109.5
N4 C30 H30C 109.5
H30A C30 H30C 109.5
H30B C30 H30C 109.5
C36 C31 C32 114.9(5)
C36 C31 C3 122.5(4)
C32 C31 C3 122.5(5)
C33 C32 C31 122.0(5)
C33 C32 H32 119.0
C31 C32 H32 119.0
C34 C33 C32 121.7(5)
C34 C33 H33 119.1
C32 C33 H33 119.1
C33 C34 C35 117.9(5)
C33 C34 H34 121.1
C35 C34 H34 121.1
C36 C35 C34 120.4(5)
C36 C35 H35 119.8
C34 C35 H35 119.8
C31 C36 C35 123.1(5)
C31 C36 H36 118.4
C35 C36 H36 118.4
C42 C37 C38 115.8(4)
C42 C37 C4 120.9(4)
C38 C37 C4 123.1(4)
C39 C38 C37 120.9(4)
C39 C38 H38 119.6
C37 C38 H38 119.6
C40 C39 C38 121.9(4)
C40 C39 H39 119.0
C38 C39 H39 119.0
C39 C40 C41 117.9(5)
C39 C40 H40 121.0
C41 C40 H40 121.0
C42 C41 C40 120.9(4)
C42 C41 H41 119.6
C40 C41 H41 119.6
C41 C42 C37 122.5(4)
C41 C42 H42 118.7
C37 C42 H42 118.7

loop_
_geom_bond_atom_site_label_1
_geom_bond_atom_site_label_2
_geom_bond_distance
Fe1 C1 2.070(4)
Fe1 C2 2.089(4)
Fe1 C3 2.112(5)
Fe1 C4 2.118(5)
N1 C6 1.355(5)
N1 C1 1.386(5)
N1 C5 1.464(5)
N2 C11 1.379(5)
N2 C1 1.384(5)
N2 C12 1.453(4)
N3 C2 1.372(5)
N3 C24 1.385(5)
N3 C23 1.441(5)
N4 C2 1.354(5)
N4 C29 1.386(5)
N4 C30 1.445(5)
C3 C31 1.465(7)
C3 H3A 0.9900
C3 H3B 0.9900
C4 C37 1.472(6)
C4 H4A 0.9900
C4 H4B 0.9900
C5 H5A 0.9800
C5 H5B 0.9800
C5 H5C 0.9800
C6 C11 1.391(5)
C6 C7 1.416(6)
C7 C8 1.365(7)
C7 H7 0.9500
C8 C9 1.404(7)
C8 H8 0.9500
C9 C10 1.384(6)
C9 H9 0.9500
C10 C11 1.383(6)
C10 H10 0.9500
C12 C13 1.381(6)
C12 C17 1.398(5)
C13 C14 1.376(6)
C13 H13 0.9500
C14 C15 1.377(6)
C14 H14 0.9500
C15 C16 1.379(6)
C15 H15 0.9500
C16 C17 1.394(5)
C16 H16 0.9500
C17 C18 1.471(5)
C18 C19 1.382(5)
C18 C23 1.405(6)
C19 C20 1.383(6)
C19 H19 0.9500
C20 C21 1.381(6)
C20 H20 0.9500
C21 C22 1.403(6)
C21 H21 0.9500
C22 C23 1.383(5)
C22 H22 0.9500
C24 C25 1.386(6)
C24 C29 1.392(6)
C25 C26 1.368(6)
C25 H25 0.9500
C26 C27 1.395(7)
C26 H26 0.9500
C27 C28 1.353(7)
C27 H27 0.9500
C28 C29 1.403(6)
C28 H28 0.9500
C30 H30A 0.9800
C30 H30B 0.9800
C30 H30C 0.9800
C31 C36 1.385(7)
C31 C32 1.427(6)
C32 C33 1.383(7)
C32 H32 0.9500
C33 C34 1.362(8)
C33 H33 0.9500
C34 C35 1.406(7)
C34 H34 0.9500
C35 C36 1.389(7)
C35 H35 0.9500
C36 H36 0.9500
C37 C42 1.397(6)
C37 C38 1.411(6)
C38 C39 1.395(7)
C38 H38 0.9500
C39 C40 1.360(7)
C39 H39 0.9500
C40 C41 1.396(6)
C40 H40 0.9500
C41 C42 1.370(6)
C41 H41 0.9500
C42 H42 0.9500

loop_
_geom_torsion_atom_site_label_1
_geom_torsion_atom_site_label_2
_geom_torsion_atom_site_label_3
_geom_torsion_atom_site_label_4
_geom_torsion
C11 N2 C1 N1 1.0(4)
C12 N2 C1 N1 -176.6(3)
C11 N2 C1 Fe1 171.2(3)
C12 N2 C1 Fe1 -6.4(5)
C6 N1 C1 N2 -2.1(4)
C5 N1 C1 N2 173.7(3)
C6 N1 C1 Fe1 -172.6(3)
C5 N1 C1 Fe1 3.3(5)
C29 N4 C2 N3 1.8(4)
C30 N4 C2 N3 175.4(4)
C29 N4 C2 Fe1 -162.6(3)
C30 N4 C2 Fe1 11.0(6)
C24 N3 C2 N4 0.0(4)
C23 N3 C2 N4 177.9(3)
C24 N3 C2 Fe1 164.4(3)
C23 N3 C2 Fe1 -17.8(5)
C1 N1 C6 C11 2.5(4)
C5 N1 C6 C11 -173.4(3)
C1 N1 C6 C7 -178.7(4)
C5 N1 C6 C7 5.5(7)
N1 C6 C7 C8 179.2(4)
C11 C6 C7 C8 -2.0(6)
C6 C7 C8 C9 2.1(7)
C7 C8 C9 C10 0.1(7)
C8 C9 C10 C11 -2.4(6)
C1 N2 C11 C10 180.0(4)
C12 N2 C11 C10 -2.4(7)
C1 N2 C11 C6 0.4(4)
C12 N2 C11 C6 178.0(3)
C9 C10 C11 N2 -177.0(4)
C9 C10 C11 C6 2.5(6)
N1 C6 C11 N2 -1.6(4)
C7 C6 C11 N2 179.3(3)
N1 C6 C11 C10 178.7(4)
C7 C6 C11 C10 -0.4(6)
C11 N2 C12 C13 -68.5(5)
C1 N2 C12 C13 108.9(5)
C11 N2 C12 C17 113.2(4)
C1 N2 C12 C17 -69.4(5)
C17 C12 C13 C14 0.4(6)
N2 C12 C13 C14 -177.8(4)
C12 C13 C14 C15 0.8(7)
C13 C14 C15 C16 -1.8(7)
C14 C15 C16 C17 1.7(7)
C15 C16 C17 C12 -0.5(6)
C15 C16 C17 C18 179.7(4)
C13 C12 C17 C16 -0.6(6)
N2 C12 C17 C16 177.7(3)
C13 C12 C17 C18 179.2(4)
N2 C12 C17 C18 -2.5(5)
C16 C17 C18 C19 107.6(5)
C12 C17 C18 C19 -72.3(5)
C16 C17 C18 C23 -66.9(5)
C12 C17 C18 C23 113.3(4)
C23 C18 C19 C20 0.4(5)
C17 C18 C19 C20 -174.1(3)
C18 C19 C20 C21 -0.7(6)
C19 C20 C21 C22 -0.1(6)
C20 C21 C22 C23 1.1(6)
C21 C22 C23 C18 -1.4(5)
C21 C22 C23 N3 178.5(3)
C19 C18 C23 C22 0.6(5)
C17 C18 C23 C22 175.3(3)
C19 C18 C23 N3 -179.3(3)
C17 C18 C23 N3 -4.6(5)
C2 N3 C23 C22 117.1(4)
C24 N3 C23 C22 -65.3(5)
C2 N3 C23 C18 -63.0(5)
C24 N3 C23 C18 114.6(4)
C2 N3 C24 C25 175.0(4)
C23 N3 C24 C25 -2.9(7)
C2 N3 C24 C29 -1.7(5)
C23 N3 C24 C29 -179.6(4)
N3 C24 C25 C26 -179.2(4)
C29 C24 C25 C26 -2.9(7)
C24 C25 C26 C27 1.6(7)
C25 C26 C27 C28 0.2(8)
C26 C27 C28 C29 -0.7(8)
C2 N4 C29 C24 -2.9(5)
C30 N4 C29 C24 -176.9(4)
C2 N4 C29 C28 -179.2(5)
C30 N4 C29 C28 6.8(7)
C25 C24 C29 N4 -174.4(4)
N3 C24 C29 N4 2.7(4)
C25 C24 C29 C28 2.5(7)
N3 C24 C29 C28 179.6(4)
C27 C28 C29 N4 175.3(5)
C27 C28 C29 C24 -0.6(7)
Fe1 C3 C31 C36 -82.3(4)
Fe1 C3 C31 C32 95.4(4)
C36 C31 C32 C33 0.9(6)
C3 C31 C32 C33 -176.9(4)
C31 C32 C33 C34 -1.0(7)
C32 C33 C34 C35 0.8(8)
C33 C34 C35 C36 -0.6(8)
C32 C31 C36 C35 -0.8(6)
C3 C31 C36 C35 177.0(4)
C34 C35 C36 C31 0.7(8)
Fe1 C4 C37 C42 90.5(4)
Fe1 C4 C37 C38 -84.8(4)
C42 C37 C38 C39 0.8(6)
C4 C37 C38 C39 176.3(4)
C37 C38 C39 C40 0.7(7)
C38 C39 C40 C41 -0.3(7)
C39 C40 C41 C42 -1.5(7)
C40 C41 C42 C37 3.1(7)
C38 C37 C42 C41 -2.6(6)
C4 C37 C42 C41 -178.3(4)

loop_
_platon_squeeze_void_nr
_platon_squeeze_void_average_x
_platon_squeeze_void_average_y
_platon_squeeze_void_average_z
_platon_squeeze_void_volume
_platon_squeeze_void_count_electrons
_platon_squeeze_void_content
1 0.000 0.000 0.500 10 0 ' '
2 0.500 0.000 1.000 199 47 ' '
3 0.323 0.958 0.625 8 1 ' '
4 0.677 0.042 0.375 8 1 ' '
